data_4080035
loop_
_publ_author_name
'Jantke, Dominik'
'Cokoja, Mirza'
'P\"othig, Alexander'
'Herrmann, Wolfgang A.'
'K\"uhn, Fritz E.'

_publ_section_title
;
 Synthesis and Characterization of Highly Water Soluble Ruthenium(II) and
 Osmium(II) Complexes Bearing Chelating Sulfonated N-Heterocyclic Carbene
 Ligands
;
_journal_issue 3
_journal_name_full Organometallics
_journal_page_first 741
_journal_paper_doi 10.1021/om301218k
_journal_volume 32
_journal_year 2013
_chemical_formula_moiety 'C27 H34 Cl N5 O6 Ru S2, 7(H2 O)'
_chemical_formula_sum 'C27 H48 Cl N5 O13 Ru S2'
_chemical_formula_weight 851.36
_space_group_IT_number 2
_symmetry_cell_setting triclinic
_symmetry_Int_Tables_number 2
_symmetry_space_group_name_Hall '-P 1'
_symmetry_space_group_name_H-M 'P -1'
_atom_sites_solution_hydrogens geom
_atom_sites_solution_primary direct
_atom_sites_solution_secondary difmap
_cell_angle_alpha 117.132(4)
_cell_angle_beta 98.286(4)
_cell_angle_gamma 105.827(4)
_cell_formula_units_Z 2
_cell_length_a 12.5606(11)
_cell_length_b 12.9986(12)
_cell_length_c 13.2163(12)
_cell_measurement_reflns_used 9974
_cell_measurement_temperature 123
_cell_measurement_theta_max 25.4430
_cell_measurement_theta_min 2.9169
_cell_volume 1754.4(3)
_computing_cell_refinement 'SAINT (Bruker, 2008b)'
_computing_data_collection 'APEX II Control Software (Bruker, 2008a)'
_computing_data_reduction 'SAINT (Bruker, 2008b)'
_computing_molecular_graphics 'PLATON (Spek, 2011)'
_computing_publication_material 'PLATON (Spek, 2011), enCIFer (Allen, 2004)'
_computing_structure_refinement 'SHELXLE (Huebschle, 2011)'
_computing_structure_solution 'SHELXS97 (Sheldrick, 1997)'
_diffrn_ambient_temperature 123
_diffrn_detector ' CCD plate '
_diffrn_detector_area_resol_mean 16
_diffrn_measured_fraction_theta_full 0.989
_diffrn_measured_fraction_theta_max 0.989
_diffrn_measurement_device ' \k-geometry diffractometer '
_diffrn_measurement_device_type ' Bruker APEX-II CCD '
_diffrn_measurement_method ' phi- and omega-rotation '
_diffrn_radiation_monochromator graphite
_diffrn_radiation_probe x-ray
_diffrn_radiation_source 'rotating anode FR591'
_diffrn_radiation_type MoK\a
_diffrn_radiation_wavelength 0.71073
_diffrn_reflns_av_R_equivalents 0.0594
_diffrn_reflns_av_sigmaI/netI 0.0439
_diffrn_reflns_limit_h_max 15
_diffrn_reflns_limit_h_min -15
_diffrn_reflns_limit_k_max 15
_diffrn_reflns_limit_k_min -15
_diffrn_reflns_limit_l_max 15
_diffrn_reflns_limit_l_min -15
_diffrn_reflns_number 36642
_diffrn_reflns_reduction_process
;
;
_diffrn_reflns_theta_full 25.62
_diffrn_reflns_theta_max 25.62
_diffrn_reflns_theta_min 1.77
_exptl_absorpt_coefficient_mu 0.712
_exptl_absorpt_correction_T_max 0.901
_exptl_absorpt_correction_T_min 0.797
_exptl_absorpt_correction_type multi-scan
_exptl_absorpt_process_details 'SADABS, Bruker, 2008b'
_exptl_crystal_colour 'clear intense orange-yellow'
_exptl_crystal_density_diffrn 1.612
_exptl_crystal_density_method 'Not Measured'
_exptl_crystal_description fragment
_exptl_crystal_F_000 884
_exptl_crystal_size_max 0.330
_exptl_crystal_size_mid 0.180
_exptl_crystal_size_min 0.150
_refine_diff_density_max 0.468
_refine_diff_density_min -0.538
_refine_diff_density_rms 0.075
_refine_ls_extinction_method none
_refine_ls_goodness_of_fit_ref 1.030
_refine_ls_hydrogen_treatment mixed
_refine_ls_matrix_type full
_refine_ls_number_parameters 501
_refine_ls_number_reflns 6561
_refine_ls_number_restraints 0
_refine_ls_restrained_S_all 1.030
_refine_ls_R_factor_all 0.0390
_refine_ls_R_factor_gt 0.0293
_refine_ls_shift/su_max 0.001
_refine_ls_shift/su_mean 0.000
_refine_ls_structure_factor_coef Fsqd
_refine_ls_weighting_details 'calc w=1/[\s^2^(Fo^2^)+(0.0193P)^2^+1.7911P] where P=(Fo^2^+2Fc^2^)/3'
_refine_ls_weighting_scheme calc
_refine_ls_wR_factor_gt 0.0621
_refine_ls_wR_factor_ref 0.0654
_reflns_number_gt 5626
_reflns_number_total 6561
_reflns_threshold_expression I>2\s(I)
_cod_data_source_file om301218k_si_002.cif
_cod_data_source_block compound7
_cod_depositor_comments
;
The following automatic conversions were performed:

'_symmetry_cell_setting' value 'Triclinic' changed to 'triclinic'
according to /home/saulius/struct/CIF-dictionaries/cif_core.dic
dictionary named 'cif_core.dic' version 2.4.2 from 2011-04-26.

Automatic conversion script
Id: cif_fix_values 1891 2012-01-12 08:04:46Z andrius 
;
_cod_database_code 4080035

loop_
_symmetry_equiv_pos_site_id
_symmetry_equiv_pos_as_xyz
1 x,y,z
2 -x,-y,-z

loop_
_atom_site_aniso_label
_atom_site_aniso_U_11
_atom_site_aniso_U_22
_atom_site_aniso_U_33
_atom_site_aniso_U_23
_atom_site_aniso_U_13
_atom_site_aniso_U_12
Ru1 0.0128(1) 0.0173(1) 0.0121(1) 0.0088(1) 0.0034(1) 0.0069(1)
Cl1 0.0211(3) 0.0250(4) 0.0149(3) 0.0096(3) 0.0066(3) 0.0126(3)
S1 0.0209(3) 0.0206(3) 0.0139(3) 0.0101(3) 0.0064(3) 0.0094(3)
S2 0.0194(3) 0.0249(4) 0.0256(4) 0.0154(3) 0.0064(3) 0.0110(3)
O1 0.0281(10) 0.0335(12) 0.0232(11) 0.0143(10) 0.0077(9) -0.0005(9)
O2 0.0323(10) 0.0342(11) 0.0166(10) 0.0163(9) 0.0098(8) 0.0194(9)
O3 0.0401(11) 0.0250(11) 0.0180(10) 0.0120(9) 0.0111(9) 0.0194(9)
O4 0.0277(10) 0.0363(12) 0.0231(11) 0.0197(10) 0.0054(9) 0.0080(9)
O5 0.0225(9) 0.0255(11) 0.0292(11) 0.0172(9) 0.0102(8) 0.0080(8)
O6 0.0318(11) 0.0346(12) 0.0536(15) 0.0233(11) 0.0108(10) 0.0213(10)
N1 0.0190(11) 0.0196(12) 0.0158(12) 0.0123(10) 0.0061(9) 0.0083(9)
N2 0.0164(10) 0.0161(11) 0.0118(11) 0.0084(10) 0.0032(9) 0.0071(9)
N3 0.0147(10) 0.0186(11) 0.0123(11) 0.0094(10) 0.0049(9) 0.0082(9)
N4 0.0152(10) 0.0189(12) 0.0154(12) 0.0115(10) 0.0042(9) 0.0061(9)
N5 0.0163(10) 0.0173(12) 0.0177(12) 0.0102(10) 0.0031(9) 0.0072(9)
C1 0.0196(12) 0.0171(14) 0.0128(13) 0.0074(12) 0.0059(11) 0.0103(11)
C2 0.0221(13) 0.0180(14) 0.0207(15) 0.0117(12) 0.0069(11) 0.0051(11)
C3 0.0173(12) 0.0200(14) 0.0228(15) 0.0129(13) 0.0066(11) 0.0035(11)
C4 0.0162(12) 0.0168(14) 0.0145(14) 0.0094(12) 0.0072(10) 0.0078(11)
C5 0.0154(12) 0.0178(14) 0.0160(14) 0.0075(12) 0.0027(11) 0.0057(11)
C6 0.0179(12) 0.0240(15) 0.0149(14) 0.0094(12) 0.0018(11) 0.0104(12)
C7 0.0185(12) 0.0207(14) 0.0148(14) 0.0114(12) 0.0051(11) 0.0104(11)
C8 0.0181(12) 0.0154(13) 0.0145(14) 0.0077(11) 0.0077(10) 0.0086(11)
C9 0.0172(12) 0.0204(14) 0.0140(14) 0.0109(12) 0.0042(11) 0.0087(11)
C10 0.0199(13) 0.0174(14) 0.0138(14) 0.0052(12) 0.0012(11) 0.0084(11)
C11 0.0223(13) 0.0204(14) 0.0110(13) 0.0073(12) 0.0040(11) 0.0114(12)
C12 0.0221(13) 0.0272(15) 0.0174(14) 0.0153(13) 0.0057(11) 0.0126(12)
C13 0.0201(13) 0.0229(15) 0.0177(14) 0.0130(12) 0.0065(11) 0.0098(11)
C14 0.0213(13) 0.0237(15) 0.0171(14) 0.0123(12) 0.0074(11) 0.0112(12)
C15 0.0197(13) 0.0241(15) 0.0303(16) 0.0192(14) 0.0105(12) 0.0096(12)
C16 0.0184(13) 0.0284(16) 0.0207(15) 0.0163(13) 0.0040(11) 0.0074(12)
C17 0.0223(13) 0.0249(15) 0.0205(15) 0.0117(13) 0.0069(12) 0.0088(12)
C18 0.0129(11) 0.0205(14) 0.0197(14) 0.0112(12) 0.0075(10) 0.0089(11)
C19 0.0147(12) 0.0247(15) 0.0186(14) 0.0144(12) 0.0066(11) 0.0109(11)
C20 0.0134(12) 0.0261(15) 0.0149(14) 0.0103(12) 0.0034(10) 0.0093(11)
C21 0.0094(11) 0.0186(14) 0.0211(15) 0.0081(12) 0.0035(10) 0.0045(10)
C22 0.0135(12) 0.0214(14) 0.0240(15) 0.0139(13) 0.0073(11) 0.0091(11)
C23 0.0132(12) 0.0255(15) 0.0181(14) 0.0139(12) 0.0074(11) 0.0098(11)
C24 0.0193(13) 0.0187(14) 0.0178(14) 0.0092(12) 0.0046(11) 0.0058(11)
C25 0.0302(15) 0.0264(16) 0.0253(16) 0.0091(14) 0.0017(13) 0.0132(13)
C26 0.0276(15) 0.0222(16) 0.0290(17) 0.0062(14) 0.0033(13) 0.0133(13)
C27 0.0181(13) 0.0226(15) 0.0257(16) 0.0079(13) 0.0036(12) 0.0057(12)
O1S 0.0286(12) 0.0316(13) 0.0235(14) 0.0134(12) 0.0088(10) 0.0069(10)
O2S 0.0377(12) 0.0349(13) 0.0282(13) 0.0135(11) 0.0041(11) 0.0234(11)
O3S 0.0383(13) 0.0353(14) 0.0391(14) 0.0210(12) 0.0005(11) 0.0152(12)
O4S 0.0363(12) 0.0358(14) 0.0327(13) 0.0214(12) 0.0065(10) 0.0159(11)
O5S 0.0424(13) 0.0780(19) 0.0448(16) 0.0476(15) 0.0247(12) 0.0399(14)
O6S 0.0285(12) 0.0458(17) 0.0380(16) 0.0111(14) 0.0096(12) 0.0115(12)
O7S 0.0350(12) 0.0302(13) 0.0278(13) 0.0154(11) 0.0105(10) 0.0108(10)

loop_
_atom_site_label
_atom_site_type_symbol
_atom_site_thermal_displace_type
_atom_site_fract_x
_atom_site_fract_y
_atom_site_fract_z
_atom_site_occupancy
_atom_site_U_iso_or_equiv
_atom_site_calc_flag
_atom_site_refinement_flags
Ru1 Ru Uani 0.18293(2) 0.37837(2) 0.41281(2) 1.000 0.0133(1) d .
Cl1 Cl Uani 0.13838(5) 0.51703(6) 0.58072(5) 1.000 0.0197(2) d .
S1 S Uani 0.06263(5) 0.28655(6) 0.89823(6) 1.000 0.0175(2) d .
S2 S Uani 0.53051(5) 0.67346(6) 0.23070(6) 1.000 0.0218(2) d .
O1 O Uani -0.05060(16) 0.18465(18) 0.84432(17) 1.000 0.0315(6) d .
O2 O Uani 0.13970(15) 0.29017(17) 0.99475(16) 1.000 0.0245(6) d .
O3 O Uani 0.05451(16) 0.40707(17) 0.93525(16) 1.000 0.0254(6) d .
O4 O Uani 0.50168(16) 0.70091(18) 0.34042(17) 1.000 0.0285(6) d .
O5 O Uani 0.59408(15) 0.78702(17) 0.23273(16) 1.000 0.0245(6) d .
O6 O Uani 0.58793(17) 0.58597(19) 0.1985(2) 1.000 0.0381(7) d .
N1 N Uani 0.02794(17) 0.18920(19) 0.46853(18) 1.000 0.0165(7) d .
N2 N Uani 0.11570(16) 0.53370(18) 0.27529(18) 1.000 0.0142(6) d .
N3 N Uani 0.03284(16) 0.35430(19) 0.28736(17) 1.000 0.0141(6) d .
N4 N Uani -0.05222(16) 0.19565(19) 0.31843(18) 1.000 0.0156(7) d .
N5 N Uani 0.23835(17) 0.68459(19) 0.27260(18) 1.000 0.0167(7) d .
C1 C Uani 0.0505(2) 0.2454(2) 0.4061(2) 1.000 0.0158(8) d .
C2 C Uani -0.0880(2) 0.1045(2) 0.4199(2) 1.000 0.0202(8) d .
C3 C Uani -0.1384(2) 0.1085(2) 0.3260(2) 1.000 0.0201(8) d .
C4 C Uani -0.0618(2) 0.2508(2) 0.2498(2) 1.000 0.0146(8) d .
C5 C Uani -0.1597(2) 0.2014(2) 0.1541(2) 1.000 0.0174(8) d .
C6 C Uani -0.1628(2) 0.2655(2) 0.0956(2) 1.000 0.0191(8) d .
C7 C Uani -0.0710(2) 0.3767(2) 0.1359(2) 1.000 0.0164(8) d .
C8 C Uani 0.0231(2) 0.4169(2) 0.2310(2) 1.000 0.0152(8) d .
C9 C Uani 0.1599(2) 0.5686(2) 0.2040(2) 1.000 0.0161(8) d .
C10 C Uani 0.2431(2) 0.7272(2) 0.3908(2) 1.000 0.0185(8) d .
C11 C Uani 0.1666(2) 0.6336(2) 0.3927(2) 1.000 0.0177(8) d .
C12 C Uani 0.1090(2) 0.2153(3) 0.5766(2) 1.000 0.0199(8) d .
C13 C Uani 0.0655(2) 0.2660(2) 0.6834(2) 1.000 0.0187(8) d .
C14 C Uani 0.1306(2) 0.2585(2) 0.7850(2) 1.000 0.0192(8) d .
C15 C Uani 0.3072(2) 0.7588(2) 0.2298(2) 1.000 0.0219(8) d .
C16 C Uani 0.3312(2) 0.6811(3) 0.1160(2) 1.000 0.0216(8) d .
C17 C Uani 0.3951(2) 0.5963(3) 0.1147(2) 1.000 0.0227(8) d .
C18 C Uani 0.2649(2) 0.2527(2) 0.3120(2) 1.000 0.0165(8) d .
C19 C Uani 0.3076(2) 0.2969(2) 0.4363(2) 1.000 0.0170(8) d .
C20 C Uani 0.3565(2) 0.4251(2) 0.5232(2) 1.000 0.0180(8) d .
C21 C Uani 0.37238(19) 0.5178(2) 0.4900(2) 1.000 0.0177(8) d .
C22 C Uani 0.33393(19) 0.4757(2) 0.3686(2) 1.000 0.0180(8) d .
C23 C Uani 0.2760(2) 0.3450(2) 0.2808(2) 1.000 0.0169(8) d .
C24 C Uani 0.2098(2) 0.1133(2) 0.2232(2) 1.000 0.0192(8) d .
C25 C Uani 0.1217(2) 0.0751(3) 0.1091(3) 1.000 0.0295(9) d .
C26 C Uani 0.3054(2) 0.0633(3) 0.1956(3) 1.000 0.0292(9) d .
C27 C Uani 0.4209(2) 0.6540(2) 0.5841(2) 1.000 0.0251(8) d .
O1S O Uani 0.1748(2) -0.0152(2) 0.4040(2) 1.000 0.0294(8) d .
O2S O Uani 0.6884(2) 0.4192(2) 0.1746(2) 1.000 0.0334(7) d .
O3S O Uani 0.5092(2) 0.1908(2) 0.0669(2) 1.000 0.0380(8) d .
O4S O Uani 0.57283(18) 0.0435(2) 0.1481(2) 1.000 0.0334(8) d .
O5S O Uani 0.6852(2) 0.8082(3) 0.0534(2) 1.000 0.0428(9) d .
O6S O Uani 0.4108(2) 0.0607(3) 0.4614(2) 1.000 0.0429(9) d .
O7S O Uani 0.57930(18) 0.0292(2) 0.3498(2) 1.000 0.0312(7) d .
H2 H Uiso -0.12440 0.05340 0.44840 1.000 0.0240 c R
H3 H Uiso -0.21690 0.06150 0.27510 1.000 0.0240 c R
H5 H Uiso -0.22260 0.12610 0.12950 1.000 0.0210 c R
H6 H Uiso -0.22750 0.23370 0.02790 1.000 0.0230 c R
H7 H Uiso -0.07310 0.42410 0.09880 1.000 0.0200 c R
H9 H Uiso 0.13860 0.51890 0.11930 1.000 0.0190 c R
H10 H Uiso 0.29140 0.80770 0.45810 1.000 0.0220 c R
H11 H Uiso 0.15030 0.63530 0.46130 1.000 0.0210 c R
H12A H Uiso 0.18610 0.27700 0.59390 1.000 0.0240 c R
H12B H Uiso 0.11870 0.13730 0.56280 1.000 0.0240 c R
H13A H Uiso -0.01890 0.21710 0.65920 1.000 0.0220 c R
H13B H Uiso 0.07680 0.35420 0.71170 1.000 0.0220 c R
H14A H Uiso 0.21170 0.32100 0.82030 1.000 0.0230 c R
H14B H Uiso 0.13370 0.17440 0.75240 1.000 0.0230 c R
H15A H Uiso 0.38250 0.81910 0.29340 1.000 0.0260 c R
H15B H Uiso 0.26500 0.80770 0.21610 1.000 0.0260 c R
H16A H Uiso 0.37700 0.73920 0.09480 1.000 0.0260 c R
H16B H Uiso 0.25550 0.62790 0.05140 1.000 0.0260 c R
H17A H Uiso 0.40920 0.55710 0.03660 1.000 0.0270 c R
H17B H Uiso 0.34380 0.52830 0.12140 1.000 0.0270 c R
H19 H Uiso 0.28740 0.23560 0.46310 1.000 0.0200 c R
H20 H Uiso 0.37010 0.45200 0.60950 1.000 0.0220 c R
H22 H Uiso 0.32570 0.53700 0.34530 1.000 0.0220 c R
H23 H Uiso 0.23370 0.31870 0.19750 1.000 0.0200 c R
H24 H Uiso 0.16810 0.07340 0.26290 1.000 0.0230 c R
H25A H Uiso 0.06370 0.11210 0.12880 1.000 0.0440 c R
H25B H Uiso 0.08270 -0.01630 0.06110 1.000 0.0440 c R
H25C H Uiso 0.16140 0.10490 0.06330 1.000 0.0440 c R
H26A H Uiso 0.35960 0.08580 0.27040 1.000 0.0440 c R
H26B H Uiso 0.34770 0.10000 0.15570 1.000 0.0440 c R
H26C H Uiso 0.27020 -0.02800 0.14300 1.000 0.0440 c R
H27A H Uiso 0.48650 0.67170 0.64780 1.000 0.0380 c R
H27B H Uiso 0.36020 0.67580 0.61770 1.000 0.0380 c R
H27C H Uiso 0.44800 0.70380 0.54840 1.000 0.0380 c R
H1A H Uiso 0.244(3) 0.002(3) 0.415(3) 1.000 0.051(11) d .
H1B H Uiso 0.146(3) -0.060(3) 0.338(3) 1.000 0.036(11) d .
H2A H Uiso 0.659(3) 0.466(3) 0.186(3) 1.000 0.040(10) d .
H2B H Uiso 0.731(3) 0.439(3) 0.239(3) 1.000 0.054(12) d .
H3A H Uiso 0.566(4) 0.270(5) 0.103(4) 1.000 0.101(18) d .
H3B H Uiso 0.451(4) 0.203(4) 0.049(4) 1.000 0.081(15) d .
H4A H Uiso 0.548(3) 0.090(4) 0.133(3) 1.000 0.059(12) d .
H4B H Uiso 0.527(3) -0.040(4) 0.078(4) 1.000 0.067(12) d .
H5A H Uiso 0.665(3) 0.796(4) 0.102(4) 1.000 0.060(13) d .
H5B H Uiso 0.733(3) 0.772(4) 0.030(3) 1.000 0.066(12) d .
H6A H Uiso 0.443(3) 0.135(4) 0.522(4) 1.000 0.064(14) d .
H6B H Uiso 0.457(3) 0.049(3) 0.431(3) 1.000 0.026(9) d .
H7A H Uiso 0.572(3) 0.030(3) 0.285(3) 1.000 0.051(11) d .
H7B H Uiso 0.588(3) -0.039(4) 0.328(3) 1.000 0.055(12) d .

loop_
_atom_type_symbol
_atom_type_description
_atom_type_scat_dispersion_real
_atom_type_scat_dispersion_imag
_atom_type_scat_source
C C 0.0033 0.0016 ' International Tables Vol C Tables 4.2.6.8 and 6.1.1.4'
H H 0.0000 0.0000 ' International Tables Vol C Tables 4.2.6.8 and 6.1.1.4'
Cl Cl 0.1484 0.1585 ' International Tables Vol C Tables 4.2.6.8 and 6.1.1.4'
N N 0.0061 0.0033 ' International Tables Vol C Tables 4.2.6.8 and 6.1.1.4'
O O 0.0106 0.0060 ' International Tables Vol C Tables 4.2.6.8 and 6.1.1.4'
Ru Ru -1.2594 0.8363 ' International Tables Vol C Tables 4.2.6.8 and 6.1.1.4'
S S 0.1246 0.1234 ' International Tables Vol C Tables 4.2.6.8 and 6.1.1.4'

loop_
_geom_angle_atom_site_label_1
_geom_angle_atom_site_label_2
_geom_angle_atom_site_label_3
_geom_angle
_geom_angle_publ_flag
Cl1 Ru1 N3 91.77(6) yes
Cl1 Ru1 C1 83.79(7) yes
Cl1 Ru1 C18 159.06(7) yes
Cl1 Ru1 C19 121.00(6) yes
Cl1 Ru1 C20 92.84(6) yes
Cl1 Ru1 C21 90.48(6) yes
Cl1 Ru1 C22 114.49(7) yes
Cl1 Ru1 C23 151.22(8) yes
N3 Ru1 C1 75.99(10) yes
N3 Ru1 C18 108.52(8) yes
N3 Ru1 C19 144.54(9) yes
N3 Ru1 C20 167.21(10) yes
N3 Ru1 C21 130.81(10) yes
N3 Ru1 C22 101.91(9) yes
N3 Ru1 C23 90.85(9) yes
C1 Ru1 C18 95.86(10) yes
C1 Ru1 C19 93.26(11) yes
C1 Ru1 C20 116.38(10) yes
C1 Ru1 C21 152.89(10) yes
C1 Ru1 C22 161.72(9) yes
C1 Ru1 C23 124.55(10) yes
C18 Ru1 C19 38.05(9) yes
C18 Ru1 C20 68.48(9) yes
C18 Ru1 C21 80.30(9) yes
C18 Ru1 C22 67.30(10) yes
C18 Ru1 C23 37.70(10) yes
C19 Ru1 C20 37.45(10) yes
C19 Ru1 C21 67.15(10) yes
C19 Ru1 C22 77.91(10) yes
C19 Ru1 C23 67.34(10) yes
C20 Ru1 C21 37.27(10) yes
C20 Ru1 C22 65.35(9) yes
C20 Ru1 C23 79.43(9) yes
C21 Ru1 C22 35.42(8) yes
C21 Ru1 C23 66.58(9) yes
C22 Ru1 C23 37.24(9) yes
O1 S1 O2 113.17(14) yes
O1 S1 O3 112.73(13) yes
O1 S1 C14 106.72(12) yes
O2 S1 O3 111.73(12) yes
O2 S1 C14 106.12(12) yes
O3 S1 C14 105.72(13) yes
O4 S2 O5 112.20(13) yes
O4 S2 O6 112.93(14) yes
O4 S2 C17 105.95(13) yes
O5 S2 O6 112.58(14) yes
O5 S2 C17 106.77(15) yes
O6 S2 C17 105.77(14) yes
H1A O1S H1B 106(4) no
H2A O2S H2B 108(4) no
H3A O3S H3B 101(5) no
H4A O4S H4B 104(4) no
C1 N1 C2 110.6(2) yes
C1 N1 C12 126.1(2) yes
C2 N1 C12 123.3(2) yes
C9 N2 C11 108.6(2) yes
C8 N2 C9 123.3(2) yes
C8 N2 C11 127.8(2) yes
Ru1 N3 C8 130.49(19) yes
C4 N3 C8 115.1(2) yes
Ru1 N3 C4 113.90(18) yes
C1 N4 C3 111.5(2) yes
C1 N4 C4 118.0(2) yes
C3 N4 C4 129.6(2) yes
C9 N5 C10 109.3(2) yes
C10 N5 C15 125.2(2) yes
C9 N5 C15 125.5(2) yes
H5A O5S H5B 110(5) no
H6A O6S H6B 106(4) no
H7A O7S H7B 100(4) no
Ru1 C1 N1 138.46(19) yes
Ru1 C1 N4 116.83(19) yes
N1 C1 N4 104.6(2) yes
N1 C2 C3 107.6(2) yes
N4 C3 C2 105.8(2) yes
N4 C4 C5 121.9(2) yes
N3 C4 C5 125.0(3) yes
N3 C4 N4 113.1(2) yes
C4 C5 C6 117.4(3) no
C5 C6 C7 119.6(2) no
C6 C7 C8 118.4(3) no
N2 C8 C7 118.3(2) yes
N2 C8 N3 117.4(2) yes
N3 C8 C7 124.2(3) yes
N2 C9 N5 108.0(2) yes
N5 C10 C11 107.2(2) yes
N2 C11 C10 107.0(2) yes
N1 C12 C13 111.4(2) yes
C12 C13 C14 110.8(2) no
S1 C14 C13 111.79(18) yes
N5 C15 C16 114.0(2) yes
C15 C16 C17 118.6(2) no
S2 C17 C16 114.6(2) yes
C19 C18 C24 119.1(2) no
Ru1 C18 C19 70.13(14) yes
Ru1 C18 C23 70.64(15) yes
Ru1 C18 C24 128.73(18) yes
C19 C18 C23 116.6(2) no
C23 C18 C24 124.4(2) no
Ru1 C19 C18 71.82(15) yes
Ru1 C19 C20 71.88(16) yes
C18 C19 C20 121.7(3) no
Ru1 C20 C19 70.67(15) yes
Ru1 C20 C21 75.13(15) yes
C19 C20 C21 121.2(2) no
C22 C21 C27 121.9(2) no
Ru1 C21 C27 128.00(18) yes
Ru1 C21 C20 67.60(14) yes
Ru1 C21 C22 72.07(15) yes
C20 C21 C22 117.6(2) no
C20 C21 C27 120.4(2) no
C21 C22 C23 121.1(3) no
Ru1 C22 C23 67.55(15) yes
Ru1 C22 C21 72.51(15) yes
Ru1 C23 C18 71.66(14) yes
Ru1 C23 C22 75.21(14) yes
C18 C23 C22 121.7(2) no
C18 C24 C25 114.5(3) no
C18 C24 C26 109.3(2) no
C25 C24 C26 110.7(2) no
N1 C2 H2 126.00 no
C3 C2 H2 126.00 no
C2 C3 H3 127.00 no
N4 C3 H3 127.00 no
C4 C5 H5 121.00 no
C6 C5 H5 121.00 no
C7 C6 H6 120.00 no
C5 C6 H6 120.00 no
C6 C7 H7 121.00 no
C8 C7 H7 121.00 no
N2 C9 H9 126.00 no
N5 C9 H9 126.00 no
N5 C10 H10 126.00 no
C11 C10 H10 126.00 no
N2 C11 H11 126.00 no
C10 C11 H11 127.00 no
H12A C12 H12B 108.00 no
N1 C12 H12B 109.00 no
C13 C12 H12A 109.00 no
N1 C12 H12A 109.00 no
C13 C12 H12B 109.00 no
C14 C13 H13B 109.00 no
H13A C13 H13B 108.00 no
C14 C13 H13A 109.00 no
C12 C13 H13A 109.00 no
C12 C13 H13B 110.00 no
S1 C14 H14A 109.00 no
S1 C14 H14B 109.00 no
C13 C14 H14A 109.00 no
C13 C14 H14B 109.00 no
H14A C14 H14B 108.00 no
N5 C15 H15A 109.00 no
N5 C15 H15B 109.00 no
H15A C15 H15B 108.00 no
C16 C15 H15A 109.00 no
C16 C15 H15B 109.00 no
H16A C16 H16B 107.00 no
C15 C16 H16A 108.00 no
C15 C16 H16B 108.00 no
C17 C16 H16A 108.00 no
C17 C16 H16B 108.00 no
S2 C17 H17A 109.00 no
S2 C17 H17B 109.00 no
C16 C17 H17A 109.00 no
C16 C17 H17B 109.00 no
H17A C17 H17B 108.00 no
Ru1 C19 H19 119.00 no
C18 C19 H19 119.00 no
C20 C19 H19 119.00 no
Ru1 C20 H20 119.00 no
C19 C20 H20 119.00 no
C21 C20 H20 119.00 no
C23 C22 H22 118.00 no
C21 C22 H22 118.00 no
Ru1 C22 H22 118.00 no
C18 C23 H23 119.00 no
Ru1 C23 H23 119.00 no
C22 C23 H23 119.00 no
C18 C24 H24 107.00 no
C25 C24 H24 107.00 no
C26 C24 H24 107.00 no
C24 C25 H25A 109.00 no
C24 C25 H25B 110.00 no
C24 C25 H25C 110.00 no
H25B C25 H25C 109.00 no
H25A C25 H25B 109.00 no
H25A C25 H25C 109.00 no
H26A C26 H26C 110.00 no
C24 C26 H26A 109.00 no
C24 C26 H26B 110.00 no
C24 C26 H26C 109.00 no
H26A C26 H26B 109.00 no
H26B C26 H26C 109.00 no
C21 C27 H27A 109.00 no
C21 C27 H27B 109.00 no
C21 C27 H27C 109.00 no
H27A C27 H27B 110.00 no
H27A C27 H27C 109.00 no
H27B C27 H27C 110.00 no

loop_
_geom_bond_atom_site_label_1
_geom_bond_atom_site_label_2
_geom_bond_distance
_geom_bond_publ_flag
Ru1 Cl1 2.3971(7) yes
Ru1 N3 2.169(2) yes
Ru1 C1 2.003(3) yes
Ru1 C18 2.198(3) yes
Ru1 C19 2.176(3) yes
Ru1 C20 2.192(3) yes
Ru1 C21 2.291(3) yes
Ru1 C22 2.286(3) yes
Ru1 C23 2.185(2) yes
S1 O1 1.451(2) yes
S1 O2 1.460(2) yes
S1 O3 1.451(2) yes
S1 C14 1.773(3) yes
S2 O4 1.453(2) yes
S2 O5 1.460(3) yes
S2 O6 1.445(3) yes
S2 C17 1.779(3) yes
O1S H1B 0.75(3) no
O1S H1A 0.81(4) no
O2S H2B 0.82(4) no
O2S H2A 0.76(4) no
O3S H3A 0.92(6) no
O3S H3B 0.81(5) no
O4S H4A 0.84(5) no
O4S H4B 0.98(5) no
N1 C1 1.341(4) yes
N1 C2 1.399(4) yes
N1 C12 1.464(3) yes
N2 C8 1.425(4) yes
N2 C9 1.344(3) yes
N2 C11 1.388(3) yes
N3 C4 1.348(4) yes
N3 C8 1.346(4) yes
N4 C4 1.400(4) yes
N4 C1 1.362(3) yes
N4 C3 1.390(4) yes
N5 C10 1.384(3) yes
N5 C15 1.477(4) yes
N5 C9 1.323(4) yes
O5S H5A 0.79(5) no
O5S H5B 0.87(4) no
O6S H6A 0.85(5) no
O6S H6B 0.76(4) no
O7S H7B 0.84(5) no
O7S H7A 0.85(4) no
C2 C3 1.339(3) no
C4 C5 1.380(3) no
C5 C6 1.375(4) no
C6 C7 1.384(4) no
C7 C8 1.373(3) no
C10 C11 1.342(4) no
C12 C13 1.515(3) no
C13 C14 1.526(4) no
C15 C16 1.511(3) no
C16 C17 1.526(5) no
C18 C19 1.426(3) no
C18 C23 1.416(4) no
C18 C24 1.511(4) no
C19 C20 1.402(4) no
C20 C21 1.436(4) no
C21 C22 1.392(3) no
C21 C27 1.496(4) no
C22 C23 1.431(4) no
C24 C25 1.511(4) no
C24 C26 1.527(4) no
C2 H2 0.9500 no
C3 H3 0.9500 no
C5 H5 0.9500 no
C6 H6 0.9500 no
C7 H7 0.9500 no
C9 H9 0.9500 no
C10 H10 0.9500 no
C11 H11 0.9500 no
C12 H12B 0.9900 no
C12 H12A 0.9900 no
C13 H13B 0.9900 no
C13 H13A 0.9900 no
C14 H14A 0.9900 no
C14 H14B 0.9900 no
C15 H15B 0.9900 no
C15 H15A 0.9900 no
C16 H16A 0.9900 no
C16 H16B 0.9900 no
C17 H17A 0.9900 no
C17 H17B 0.9900 no
C19 H19 1.0000 no
C20 H20 1.0000 no
C22 H22 1.0000 no
C23 H23 1.0000 no
C24 H24 1.0000 no
C25 H25A 0.9800 no
C25 H25B 0.9800 no
C25 H25C 0.9800 no
C26 H26A 0.9800 no
C26 H26B 0.9800 no
C26 H26C 0.9800 no
C27 H27C 0.9800 no
C27 H27A 0.9800 no
C27 H27B 0.9800 no

loop_
_geom_hbond_atom_site_label_D
_geom_hbond_atom_site_label_H
_geom_hbond_atom_site_label_A
_geom_hbond_distance_DH
_geom_hbond_distance_HA
_geom_hbond_distance_DA
_geom_hbond_angle_DHA
_geom_hbond_site_symmetry_A
_geom_hbond_publ_flag
O1S H1A O6S 0.81(4) 1.92(4) 2.722(4) 173(3) . yes
O1S H1B O1 0.75(3) 2.10(3) 2.848(3) 175(4) 2_556 yes
O2S H2A O6 0.76(4) 1.96(4) 2.716(4) 173(4) . yes
O2S H2B Cl1 0.82(4) 2.41(4) 3.228(2) 175(4) 2_666 yes
O3S H3A O2S 0.92(6) 1.82(6) 2.736(4) 174(5) . yes
O3S H3B O5S 0.81(5) 1.95(5) 2.722(4) 158(5) 2_665 yes
O4S H4A O3S 0.84(5) 2.00(5) 2.814(4) 166(4) . yes
O4S H4B O3S 0.98(5) 1.89(5) 2.822(3) 159(4) 2_655 yes
O5S H5A O5 0.79(5) 2.09(5) 2.865(4) 169(5) . yes
O5S H5B O2 0.87(4) 1.98(4) 2.841(4) 170(3) 2_666 yes
O6S H6A O4 0.85(5) 1.91(5) 2.753(4) 174(4) 2_666 yes
O6S H6B O7S 0.76(4) 2.00(4) 2.765(4) 176(5) . yes
O7S H7A O4S 0.85(4) 1.90(4) 2.747(3) 174(3) . yes
O7S H7B O5 0.84(5) 2.06(5) 2.881(3) 166(3) 1_545 yes
C2 H2 O1S 0.9500 2.3500 3.234(4) 154.00 2_556 yes
C5 H5 O4S 0.9500 2.5900 3.394(4) 142.00 1_455 yes
C7 H7 O3 0.9500 2.3900 3.313(4) 163.00 2_566 yes
C9 H9 O3 0.9500 2.0800 3.017(3) 167.00 1_554 yes
C10 H10 O7S 0.9500 2.3700 3.286(3) 163.00 2_666 yes
C11 H11 Cl1 0.9500 2.6500 3.463(3) 144.00 . yes
C12 H12B O1S 0.9900 2.4900 3.244(4) 132.00 . yes
C13 H13A O1S 0.9900 2.4800 3.356(4) 148.00 2_556 yes
C14 H14A O6 0.9900 2.5800 3.480(4) 151.00 2_666 yes
C23 H23 O2 1.0000 2.5800 3.570(3) 170.00 1_554 yes
C27 H27B Cl1 0.9800 2.7900 3.493(3) 129.00 . yes

loop_
_geom_torsion_atom_site_label_1
_geom_torsion_atom_site_label_2
_geom_torsion_atom_site_label_3
_geom_torsion_atom_site_label_4
_geom_torsion
_geom_torsion_publ_flag
Cl1 Ru1 N3 C4 -96.45(16) no
Cl1 Ru1 N3 C8 92.4(2) no
C1 Ru1 N3 C4 -13.31(17) no
C1 Ru1 N3 C8 175.5(2) no
C18 Ru1 N3 C4 78.26(18) no
C18 Ru1 N3 C8 -92.9(2) no
C19 Ru1 N3 C4 62.3(2) no
C19 Ru1 N3 C8 -108.9(3) no
C21 Ru1 N3 C4 171.38(16) no
C21 Ru1 N3 C8 0.2(3) no
C22 Ru1 N3 C4 148.06(17) no
C22 Ru1 N3 C8 -23.1(2) no
C23 Ru1 N3 C4 112.21(18) no
C23 Ru1 N3 C8 -59.0(2) no
Cl1 Ru1 C1 N1 -71.9(3) no
Cl1 Ru1 C1 N4 104.24(19) no
N3 Ru1 C1 N1 -165.3(3) no
N3 Ru1 C1 N4 10.85(18) no
C18 Ru1 C1 N1 87.0(3) no
C18 Ru1 C1 N4 -96.8(2) no
C19 Ru1 C1 N1 49.0(3) no
C19 Ru1 C1 N4 -134.9(2) no
C20 Ru1 C1 N1 18.2(3) no
C20 Ru1 C1 N4 -165.67(18) no
C21 Ru1 C1 N1 6.9(4) no
C21 Ru1 C1 N4 -176.96(17) no
C23 Ru1 C1 N1 113.5(3) no
C23 Ru1 C1 N4 -70.3(2) no
Cl1 Ru1 C18 C19 0.1(3) no
Cl1 Ru1 C18 C23 -128.99(19) no
Cl1 Ru1 C18 C24 112.0(2) no
N3 Ru1 C18 C19 -164.96(16) no
N3 Ru1 C18 C23 65.94(16) no
N3 Ru1 C18 C24 -53.1(2) no
C1 Ru1 C18 C19 -87.81(17) no
C1 Ru1 C18 C23 143.09(15) no
C1 Ru1 C18 C24 24.1(2) no
C19 Ru1 C18 C23 -129.1(2) no
C19 Ru1 C18 C24 111.9(3) no
C20 Ru1 C18 C19 28.28(16) no
C20 Ru1 C18 C23 -100.83(16) no
C20 Ru1 C18 C24 140.2(2) no
C21 Ru1 C18 C19 65.10(16) no
C21 Ru1 C18 C23 -64.00(15) no
C21 Ru1 C18 C24 177.0(2) no
C22 Ru1 C18 C19 99.55(17) no
C22 Ru1 C18 C23 -29.55(14) no
C22 Ru1 C18 C24 -148.6(2) no
C23 Ru1 C18 C19 129.1(2) no
C23 Ru1 C18 C24 -119.0(3) no
Cl1 Ru1 C19 C18 -179.95(13) no
Cl1 Ru1 C19 C20 -46.40(17) no
N3 Ru1 C19 C18 25.1(3) no
N3 Ru1 C19 C20 158.65(16) no
C1 Ru1 C19 C18 95.34(16) no
C1 Ru1 C19 C20 -131.11(15) no
C18 Ru1 C19 C20 133.6(2) no
C20 Ru1 C19 C18 -133.6(2) no
C21 Ru1 C19 C18 -104.00(17) no
C21 Ru1 C19 C20 29.55(14) no
C22 Ru1 C19 C18 -68.50(16) no
C22 Ru1 C19 C20 65.05(15) no
C23 Ru1 C19 C18 -30.95(16) no
C23 Ru1 C19 C20 102.60(17) no
Cl1 Ru1 C20 C19 141.58(14) no
Cl1 Ru1 C20 C21 -87.06(13) no
C1 Ru1 C20 C19 57.11(17) no
C1 Ru1 C20 C21 -171.53(13) no
C18 Ru1 C20 C19 -28.70(15) no
C18 Ru1 C20 C21 102.67(15) no
C19 Ru1 C20 C21 131.4(2) no
C21 Ru1 C20 C19 -131.4(2) no
C22 Ru1 C20 C19 -102.71(16) no
C22 Ru1 C20 C21 28.66(13) no
C23 Ru1 C20 C19 -66.36(16) no
C23 Ru1 C20 C21 65.01(14) no
Cl1 Ru1 C21 C20 94.06(13) no
Cl1 Ru1 C21 C22 -134.70(15) no
Cl1 Ru1 C21 C27 -17.8(2) no
N3 Ru1 C21 C20 -173.19(13) no
N3 Ru1 C21 C22 -41.95(19) no
N3 Ru1 C21 C27 75.0(2) no
C1 Ru1 C21 C20 16.8(3) no
C1 Ru1 C21 C22 148.1(2) no
C1 Ru1 C21 C27 -95.0(3) no
C18 Ru1 C21 C20 -67.04(14) no
C18 Ru1 C21 C22 64.20(16) no
C18 Ru1 C21 C27 -178.9(2) no
C19 Ru1 C21 C20 -29.69(14) no
C19 Ru1 C21 C22 101.56(17) no
C19 Ru1 C21 C27 -141.5(2) no
C20 Ru1 C21 C22 131.2(2) no
C20 Ru1 C21 C27 -111.9(3) no
C22 Ru1 C21 C20 -131.2(2) no
C22 Ru1 C21 C27 116.9(3) no
C23 Ru1 C21 C20 -103.84(16) no
C23 Ru1 C21 C22 27.40(16) no
C23 Ru1 C21 C27 144.3(2) no
Cl1 Ru1 C22 C21 51.35(17) no
Cl1 Ru1 C22 C23 -172.90(13) no
N3 Ru1 C22 C21 148.87(16) no
N3 Ru1 C22 C23 -75.39(16) no
C18 Ru1 C22 C21 -105.85(17) no
C18 Ru1 C22 C23 29.90(15) no
C19 Ru1 C22 C21 -67.41(16) no
C19 Ru1 C22 C23 68.33(15) no
C20 Ru1 C22 C21 -30.07(15) no
C20 Ru1 C22 C23 105.68(17) no
C21 Ru1 C22 C23 135.8(2) no
C23 Ru1 C22 C21 -135.8(2) no
Cl1 Ru1 C23 C18 144.76(14) no
Cl1 Ru1 C23 C22 13.5(2) no
N3 Ru1 C23 C18 -120.01(15) no
N3 Ru1 C23 C22 108.75(15) no
C1 Ru1 C23 C18 -46.50(18) no
C1 Ru1 C23 C22 -177.74(15) no
C18 Ru1 C23 C22 -131.2(2) no
C19 Ru1 C23 C18 31.22(14) no
C19 Ru1 C23 C22 -100.02(16) no
C20 Ru1 C23 C18 68.35(15) no
C20 Ru1 C23 C22 -62.89(15) no
C21 Ru1 C23 C18 105.09(16) no
C21 Ru1 C23 C22 -26.16(14) no
C22 Ru1 C23 C18 131.2(2) no
O1 S1 C14 C13 65.0(2) no
O2 S1 C14 C13 -174.00(19) no
O3 S1 C14 C13 -55.2(2) no
O4 S2 C17 C16 72.4(3) no
O5 S2 C17 C16 -47.4(2) no
O6 S2 C17 C16 -167.5(2) no
C2 N1 C1 Ru1 176.7(2) no
C2 N1 C1 N4 0.2(3) no
C12 N1 C1 Ru1 -0.2(5) no
C12 N1 C1 N4 -176.6(2) no
C1 N1 C2 C3 -0.2(3) no
C12 N1 C2 C3 176.7(2) no
C1 N1 C12 C13 116.8(3) no
C2 N1 C12 C13 -59.7(4) no
C9 N2 C8 N3 137.2(3) no
C9 N2 C8 C7 -44.2(4) no
C11 N2 C8 N3 -50.1(4) no
C11 N2 C8 C7 128.6(3) no
C8 N2 C9 N5 175.7(2) no
C11 N2 C9 N5 1.7(3) no
C8 N2 C11 C10 -174.9(3) no
C9 N2 C11 C10 -1.2(3) no
Ru1 N3 C4 N4 13.3(3) no
Ru1 N3 C4 C5 -166.8(2) no
C8 N3 C4 N4 -174.1(2) no
C8 N3 C4 C5 5.8(4) no
Ru1 N3 C8 N2 -15.2(3) no
Ru1 N3 C8 C7 166.31(19) no
C4 N3 C8 N2 173.7(2) no
C4 N3 C8 C7 -4.8(4) no
C3 N4 C1 Ru1 -177.52(17) no
C3 N4 C1 N1 -0.2(3) no
C4 N4 C1 Ru1 -7.6(3) no
C4 N4 C1 N1 169.8(2) no
C1 N4 C3 C2 0.0(3) no
C4 N4 C3 C2 -168.5(2) no
C1 N4 C4 N3 -4.5(3) no
C1 N4 C4 C5 175.6(2) no
C3 N4 C4 N3 163.4(2) no
C3 N4 C4 C5 -16.6(4) no
C10 N5 C9 N2 -1.6(3) no
C15 N5 C9 N2 -179.6(2) no
C9 N5 C10 C11 0.8(3) no
C15 N5 C10 C11 178.8(2) no
C9 N5 C15 C16 -29.9(4) no
C10 N5 C15 C16 152.4(2) no
N1 C2 C3 N4 0.1(3) no
N3 C4 C5 C6 -2.7(4) no
N4 C4 C5 C6 177.2(2) no
C4 C5 C6 C7 -1.7(4) no
C5 C6 C7 C8 2.6(4) no
C6 C7 C8 N2 -177.7(2) no
C6 C7 C8 N3 0.8(4) no
N5 C10 C11 N2 0.3(3) no
N1 C12 C13 C14 164.2(3) no
C12 C13 C14 S1 -168.0(2) no
N5 C15 C16 C17 -58.0(3) no
C15 C16 C17 S2 -54.1(4) no
Ru1 C18 C19 C20 -54.0(2) no
C23 C18 C19 Ru1 54.9(2) no
C23 C18 C19 C20 0.9(4) no
C24 C18 C19 Ru1 -124.1(2) no
C24 C18 C19 C20 -178.1(2) no
Ru1 C18 C23 C22 58.7(2) no
C19 C18 C23 Ru1 -54.7(2) no
C19 C18 C23 C22 4.0(4) no
C24 C18 C23 Ru1 124.3(3) no
C24 C18 C23 C22 -177.1(2) no
Ru1 C18 C24 C25 66.3(3) no
Ru1 C18 C24 C26 -168.8(2) no
C19 C18 C24 C25 153.3(2) no
C19 C18 C24 C26 -81.9(3) no
C23 C18 C24 C25 -25.6(4) no
C23 C18 C24 C26 99.2(3) no
Ru1 C19 C20 C21 -58.0(2) no
C18 C19 C20 Ru1 54.0(2) no
C18 C19 C20 C21 -4.0(4) no
Ru1 C20 C21 C22 -53.8(2) no
Ru1 C20 C21 C27 122.0(2) no
C19 C20 C21 Ru1 55.9(2) no
C19 C20 C21 C22 2.1(4) no
C19 C20 C21 C27 177.9(2) no
Ru1 C21 C22 C23 -48.9(2) no
C20 C21 C22 Ru1 51.6(2) no
C20 C21 C22 C23 2.8(4) no
C27 C21 C22 Ru1 -124.1(2) no
C27 C21 C22 C23 -173.0(2) no
Ru1 C22 C23 C18 -57.0(2) no
C21 C22 C23 Ru1 51.0(2) no
C21 C22 C23 C18 -6.0(4) no
